data_2009209
loop_
_publ_author_name
'Jin, Xianglin'
'Tang, Kaluo'
'Long, Yaoling'
'Tang, Youqi'

_publ_section_title
;
 A tetranuclear copper(I) cluster complex with a benzeneselenolate
 ligand, (Me~4~N)~2~[Cu~4~(SePh)~6~]^.^CH~3~OH
;
_journal_issue 11
_journal_name_full 'Acta Crystallographica Section C'
_journal_page_first 1799
_journal_page_last 1800
_journal_paper_doi 10.1107/S0108270199009403
_journal_volume 55
_journal_year 1999
_chemical_formula_iupac '(C4 H12 N)2 [Cu4 (C6 H5 Se)6], C1 H4 O'
_chemical_formula_structural 'C44 H54 Cu4 N2 Se6, C1 H4 O'
_chemical_formula_sum 'C45 H58 Cu4 N2 O Se6'
_chemical_formula_weight 1370.85
_chemical_name_systematic ?
_space_group_IT_number 2
_symmetry_cell_setting triclinic
_symmetry_space_group_name_Hall '-P 1'
_symmetry_space_group_name_H-M 'P -1'
_cell_angle_alpha 97.49(2)
_cell_angle_beta 101.12(2)
_cell_angle_gamma 106.44(2)
_cell_formula_units_Z 2
_cell_length_a 12.346(3)
_cell_length_b 20.167(7)
_cell_length_c 11.269(3)
_cell_measurement_reflns_used 25
_cell_measurement_temperature 293(2)
_cell_measurement_theta_max 10
_cell_measurement_theta_min 5
_cell_volume 2589.1(14)
_computing_cell_refinement 'MSC/AFC Diffractometer Control Software'
_computing_data_collection
;
MSC/AFC Diffractometer Control Software
(Molecular Structure Corporation, 1994)
;
_computing_data_reduction 'TEXSAN (Molecular Structure Corporation, 1997)'
_computing_molecular_graphics 'XP (Siemens, 1990)'
_computing_publication_material SHELXL97
_computing_structure_refinement 'SHELXS97 (Sheldrick, 1997b)'
_computing_structure_solution 'SHELXS97 (Sheldrick, 1997a)'
_diffrn_ambient_temperature 293(2)
_diffrn_measured_fraction_theta_full 0.999
_diffrn_measured_fraction_theta_max 0.999
_diffrn_measurement_device_type 'Rigaku AFC-6S'
_diffrn_measurement_method \w-2\q
_diffrn_radiation_monochromator graphite
_diffrn_radiation_source 'fine-focus sealed tube'
_diffrn_radiation_type MoK\a
_diffrn_radiation_wavelength 0.71073
_diffrn_reflns_av_R_equivalents 0.0253
_diffrn_reflns_av_sigmaI/netI 0.1136
_diffrn_reflns_limit_h_max 14
_diffrn_reflns_limit_h_min 0
_diffrn_reflns_limit_k_max 22
_diffrn_reflns_limit_k_min -23
_diffrn_reflns_limit_l_max 13
_diffrn_reflns_limit_l_min -13
_diffrn_reflns_number 9529
_diffrn_reflns_theta_full 25.00
_diffrn_reflns_theta_max 25
_diffrn_reflns_theta_min 2.15
_diffrn_standards_decay_% 1
_diffrn_standards_interval_count 150
_diffrn_standards_number 3
_exptl_absorpt_coefficient_mu 5.871
_exptl_absorpt_correction_T_max 0.415
_exptl_absorpt_correction_T_min 0.247
_exptl_absorpt_correction_type '\y scan (Coppens et al., 1965)'
_exptl_crystal_colour 'Pale yellow'
_exptl_crystal_density_diffrn 1.758
_exptl_crystal_density_method 'not measured'
_exptl_crystal_description Block
_exptl_crystal_F_000 1340
_exptl_crystal_size_max 0.50
_exptl_crystal_size_mid 0.20
_exptl_crystal_size_min 0.15
_refine_diff_density_max 0.475
_refine_diff_density_min -0.484
_refine_ls_extinction_method none
_refine_ls_goodness_of_fit_ref 0.957
_refine_ls_hydrogen_treatment constr
_refine_ls_matrix_type full
_refine_ls_number_parameters 535
_refine_ls_number_reflns 9114
_refine_ls_number_restraints 0
_refine_ls_restrained_S_all 0.957
_refine_ls_R_factor_all 0.149
_refine_ls_R_factor_gt 0.043
_refine_ls_shift/su_max 0.001
_refine_ls_shift/su_mean 0.000
_refine_ls_structure_factor_coef Fsqd
_refine_ls_weighting_details 'w = 1/[\s^2^(Fo^2^)+(0.0401P)^2^+0.2158P] where P = (Fo^2^+2Fc^2^)/3'
_refine_ls_weighting_scheme calc
_refine_ls_wR_factor_ref 0.108
_reflns_number_gt 4557
_reflns_number_total 9114
_reflns_threshold_expression I>2\s(I)
_cod_data_source_file ta1255.cif
_cod_data_source_block TA1255
_cod_depositor_comments
;
The following automatic conversions were performed:
'_symmetry_cell_setting' value 'Triclinic' changed to 'triclinic'
according to '/home/saulius/struct/CIF-dictionaries/cif_core.dic'
dictionary named 'cif_core.dic' version 2.4.1 from
2010-06-29.

'_geom_bond_publ_flag' value 'Y' changed to 'y' according to
'/home/saulius/struct/CIF-dictionaries/cif_core.dic' dictionary named
'cif_core.dic' version 2.4.1 from 2010-06-29 (24 times).

Automatic conversion script
Id: cif_fix_enum 1527 2010-12-29 10:47:43Z saulius 

The following automatic conversions were performed:

'_symmetry_cell_setting' value 'Triclinic' changed to 'triclinic'
according to /home/saulius/struct/CIF-dictionaries/cif_core.dic
dictionary named 'cif_core.dic' version 2.4.1 from
2010-06-29.

'_geom_bond_publ_flag' value 'Y' changed to 'y'
according to /home/saulius/struct/CIF-dictionaries/cif_core.dic
dictionary named 'cif_core.dic' version 2.4.1 from 2010-06-29 (24
times).

Automatic conversion script
Id: cif_fix_values 1715 2011-07-08 13:25:40Z adriana 

The following automatic conversions were performed:

'_refine_ls_weighting_scheme' value 'calc w =
1/[\s^2^(Fo^2^)+(0.0401P)^2^+0.2158P] where P = (Fo^2^+2Fc^2^)/3' was
changed to 'calc'. New tag '_refine_ls_weighting_details' was
created. The value of the new tag was set to 'w =
1/[\s^2^(Fo^2^)+(0.0401P)^2^+0.2158P] where P = (Fo^2^+2Fc^2^)/3'.

Automatic conversion script
Id: cif_fix_values 3143 2015-03-26 13:38:13Z robertas 
;
_cod_original_cell_volume 2589.1(13)
_cod_database_code 2009209

loop_
_symmetry_equiv_pos_as_xyz
'x, y, z'
'-x, -y, -z'

loop_
_atom_site_label
_atom_site_fract_x
_atom_site_fract_y
_atom_site_fract_z
_atom_site_U_iso_or_equiv
_atom_site_adp_type
_atom_site_calc_flag
_atom_site_refinement_flags
_atom_site_occupancy
_atom_site_disorder_assembly
_atom_site_disorder_group
_atom_site_type_symbol
Se1 .04223(7) .23102(4) .40761(7) .0551(2) Uani d . 1 . . Se
Se2 .13661(7) .26468(4) .79942(8) .0573(2) Uani d . 1 . . Se
Se3 -.00940(7) .40499(4) .64996(8) .0603(2) Uani d . 1 . . Se
Se4 -.27557(7) .26350(4) .43263(8) .0611(2) Uani d . 1 . . Se
Se5 -.21021(8) .24858(4) .79026(7) .0595(2) Uani d . 1 . . Se
Se6 -.14655(8) .09995(4) .57648(8) .0664(3) Uani d . 1 . . Se
Cu1 .01828(9) .20286(5) .60224(9) .0561(3) Uani d . 1 . . Cu
Cu2 -.06484(8) .29801(5) .49403(9) .0561(3) Uani d . 1 . . Cu
Cu3 -.21401(9) .19957(5) .58034(9) .0577(3) Uani d . 1 . . Cu
Cu4 -.02882(8) .30455(5) .74588(8) .0544(3) Uani d . 1 . . Cu
N1 .0099(8) .3858(4) 1.1519(6) .075(2) Uani d . 1 . . N
N2 .3770(6) .1620(4) .5687(8) .076(2) Uani d . 1 . . N
C11 .1933(6) .2972(4) .4224(7) .0490(19) Uani d . 1 . . C
C12 .2457(8) .2903(4) .3250(8) .068(2) Uani d . 1 . . C
H12 .2094 .2530 .2582 .082 Uiso calc R 1 . . H
C13 .3508(9) .3382(5) .3260(10) .088(3) Uani d . 1 . . C
H13 .3855 .3335 .2605 .105 Uiso calc R 1 . . H
C14 .4040(8) .3935(5) .4262(10) .093(3) Uani d . 1 . . C
H14 .4747 .4262 .4273 .111 Uiso calc R 1 . . H
C15 .3541(7) .4007(4) .5237(9) .072(3) Uani d . 1 . . C
H15 .3909 .4377 .5910 .086 Uiso calc R 1 . . H
C16 .2489(7) .3527(4) .5206(8) .060(2) Uani d . 1 . . C
H16 .2145 .3577 .5863 .072 Uiso calc R 1 . . H
C21 .1102(7) .1991(4) .9083(6) .050(2) Uani d . 1 . . C
C22 .2063(8) .1947(4) .9874(7) .062(2) Uani d . 1 . . C
H22 .2802 .2227 .9864 .074 Uiso calc R 1 . . H
C23 .1937(9) .1479(5) 1.0701(8) .077(3) Uani d . 1 . . C
H23 .2595 .1448 1.1225 .092 Uiso calc R 1 . . H
C24 .0880(11) .1078(5) 1.0739(9) .084(3) Uani d . 1 . . C
H24 .0800 .0773 1.1291 .101 Uiso calc R 1 . . H
C25 -.0092(9) .1123(5) .9950(9) .083(3) Uani d . 1 . . C
H25 -.0830 .0851 .9978 .099 Uiso calc R 1 . . H
C26 .0029(8) .1573(4) .9113(8) .064(2) Uani d . 1 . . C
H26 -.0629 .1589 .8569 .077 Uiso calc R 1 . . H
C31 .1520(7) .4638(4) .6967(7) .052(2) Uani d . 1 . . C
C32 .2273(7) .4589(4) .8005(8) .063(2) Uani d . 1 . . C
H32 .2033 .4234 .8439 .075 Uiso calc R 1 . . H
C33 .3374(8) .5062(5) .8395(8) .081(3) Uani d . 1 . . C
H33 .3875 .5024 .9095 .097 Uiso calc R 1 . . H
C34 .3753(9) .5592(5) .7771(10) .085(3) Uani d . 1 . . C
H34 .4501 .5912 .8045 .102 Uiso calc R 1 . . H
C35 .3003(9) .5641(4) .6732(9) .079(3) Uani d . 1 . . C
H35 .3246 .5995 .6299 .095 Uiso calc R 1 . . H
C36 .1882(9) .5163(4) .6328(8) .073(3) Uani d . 1 . . C
H36 .1379 .5198 .5627 .087 Uiso calc R 1 . . H
C41 -.3265(7) .2132(4) .2649(7) .057(2) Uani d . 1 . . C
C42 -.4380(9) .2057(6) .1998(9) .101(3) Uani d . 1 . . C
H42 -.4865 .2232 .2396 .121 Uiso calc R 1 . . H
C43 -.4787(9) .1730(7) .0775(10) .125(5) Uani d . 1 . . C
H43 -.5541 .1679 .0356 .149 Uiso calc R 1 . . H
C44 -.4089(10) .1483(6) .0189(9) .102(4) Uani d . 1 . . C
H44 -.4372 .1252 -.0632 .123 Uiso calc R 1 . . H
C45 -.2980(9) .1565(5) .0773(9) .094(3) Uani d . 1 . . C
H45 -.2493 .1409 .0352 .113 Uiso calc R 1 . . H
C46 -.2579(8) .1887(4) .2014(8) .073(3) Uani d . 1 . . C
H46 -.1822 .1936 .2421 .088 Uiso calc R 1 . . H
C51 -.2954(7) .3148(5) .7909(8) .068(3) Uani d . 1 . . C
C52 -.2918(7) .3632(5) .7165(9) .074(3) Uani d . 1 . . C
H52 -.2442 .3654 .6615 .089 Uiso calc R 1 . . H
C53 -.3572(9) .4095(5) .7199(11) .100(4) Uani d . 1 . . C
H53 -.3563 .4413 .6669 .120 Uiso calc R 1 . . H
C54 -.4226(12) .4056(8) .8054(12) .132(6) Uani d . 1 . . C
H54 -.4657 .4365 .8105 .158 Uiso calc R 1 . . H
C55 -.4286(13) .3590(9) .8839(12) .145(6) Uani d . 1 . . C
H55 -.4745 .3583 .9404 .174 Uiso calc R 1 . . H
C56 -.3644(8) .3129(6) .8770(9) .097(4) Uani d . 1 . . C
H56 -.3669 .2807 .9293 .116 Uiso calc R 1 . . H
C61 -.1796(9) .0556(4) .4044(8) .067(2) Uani d . 1 . . C
C62 -.1019(9) .0288(5) .3622(10) .095(3) Uani d . 1 . . C
H62 -.0303 .0347 .4147 .115 Uiso calc R 1 . . H
C63 -.1280(13) -.0074(6) .2415(15) .128(6) Uani d . 1 . . C
H63 -.0749 -.0260 .2128 .154 Uiso calc R 1 . . H
C64 -.2334(18) -.0152(7) .1655(14) .141(7) Uani d . 1 . . C
H64 -.2514 -.0386 .0839 .170 Uiso calc R 1 . . H
C65 -.3110(14) .0104(6) .2071(11) .132(5) Uani d . 1 . . C
H65 -.3826 .0039 .1541 .158 Uiso calc R 1 . . H
C66 -.2868(11) .0462(5) .3267(10) .098(3) Uani d . 1 . . C
H66 -.3413 .0636 .3548 .118 Uiso calc R 1 . . H
C71 -.1080(13) .3787(11) 1.1352(16) .273(14) Uani d . 1 . . C
H71A -.1192 .4234 1.1288 .410 Uiso calc R 1 . . H
H71B -.1346 .3627 1.2043 .410 Uiso calc R 1 . . H
H71C -.1514 .3449 1.0610 .410 Uiso calc R 1 . . H
C72 .048(2) .4326(7) 1.0777(13) .289(15) Uani d . 1 . . C
H72A -.0007 .4159 .9955 .433 Uiso calc R 1 . . H
H72B .1269 .4362 1.0759 .433 Uiso calc R 1 . . H
H72C .0443 .4781 1.1101 .433 Uiso calc R 1 . . H
C73 .0237(11) .3186(6) 1.1072(9) .141(5) Uani d . 1 . . C
H73A -.0047 .2855 1.1569 .212 Uiso calc R 1 . . H
H73B .1045 .3248 1.1123 .212 Uiso calc R 1 . . H
H73C -.0197 .3012 1.0230 .212 Uiso calc R 1 . . H
C74 .0711(10) .4166(5) 1.2811(8) .114(4) Uani d . 1 . . C
H74A .0656 .4631 1.3018 .171 Uiso calc R 1 . . H
H74B .1515 .4194 1.2927 .171 Uiso calc R 1 . . H
H74C .0363 .3875 1.3335 .171 Uiso calc R 1 . . H
C81 .2710(11) .1225(6) .4813(15) .198(8) Uani d . 1 . . C
H81A .2170 .1487 .4787 .298 Uiso calc R 1 . . H
H81B .2384 .0785 .5052 .298 Uiso calc R 1 . . H
H81C .2859 .1135 .4013 .298 Uiso calc R 1 . . H
C82 .4309(10) .2295(6) .5497(13) .171(7) Uani d . 1 . . C
H82A .5054 .2497 .6073 .257 Uiso calc R 1 . . H
H82B .3831 .2587 .5617 .257 Uiso calc R 1 . . H
H82C .4412 .2263 .4671 .257 Uiso calc R 1 . . H
C83 .4569(10) .1230(6) .5862(14) .168(6) Uani d . 1 . . C
H83A .4930 .1221 .5180 .253 Uiso calc R 1 . . H
H83B .4159 .0756 .5911 .253 Uiso calc R 1 . . H
H83C .5156 .1450 .6613 .253 Uiso calc R 1 . . H
C84 .3408(18) .1665(11) .6831(17) .288(12) Uani d . 1 . . C
H84A .3928 .1536 .7440 .431 Uiso calc R 1 . . H
H84B .2632 .1350 .6702 .431 Uiso calc R 1 . . H
H84C .3425 .2139 .7110 .431 Uiso calc R 1 . . H
O1 -.330(2) -.0036(12) .7920(17) .389(15) Uani d . 1 . . O
H1 -.261(7) -.021(4) .729(8) .080 Uiso d . 1 . . H
C91 -.3818(13) .0148(8) .695(2) .226(11) Uani d . 1 . . C
H91A -.3795 .0630 .7161 .339 Uiso calc R 1 . . H
H91B -.4614 -.0151 .6681 .339 Uiso calc R 1 . . H
H91C -.3429 .0100 .6301 .339 Uiso calc R 1 . . H

loop_
_atom_site_aniso_label
_atom_site_aniso_U_11
_atom_site_aniso_U_22
_atom_site_aniso_U_33
_atom_site_aniso_U_12
_atom_site_aniso_U_13
_atom_site_aniso_U_23
Se1 .0497(5) .0616(5) .0499(5) .0116(4) .0132(4) .0083(4)
Se2 .0471(5) .0612(5) .0647(6) .0185(4) .0105(4) .0182(4)
Se3 .0507(5) .0468(5) .0799(6) .0167(4) .0075(5) .0098(4)
Se4 .0484(5) .0691(6) .0625(5) .0212(4) .0071(4) .0052(4)
Se5 .0578(6) .0717(6) .0520(5) .0208(5) .0203(4) .0106(4)
Se6 .0843(7) .0517(5) .0646(6) .0151(5) .0291(5) .0141(4)
Cu1 .0599(7) .0582(6) .0566(6) .0245(5) .0182(5) .0148(5)
Cu2 .0463(6) .0621(6) .0600(6) .0159(5) .0116(5) .0172(5)
Cu3 .0534(7) .0587(6) .0576(6) .0115(5) .0187(5) .0055(5)
Cu4 .0512(6) .0555(6) .0560(6) .0185(5) .0118(5) .0075(5)
N1 .121(7) .065(5) .049(4) .056(5) .006(5) .011(4)
N2 .050(5) .064(5) .112(7) .016(4) .016(5) .023(5)
C11 .046(5) .053(5) .055(5) .022(4) .016(4) .016(4)
C12 .073(7) .069(6) .070(6) .027(5) .030(5) .010(5)
C13 .075(8) .093(7) .102(8) .022(6) .049(6) .011(6)
C14 .062(7) .078(7) .132(10) .001(6) .047(7) .015(7)
C15 .051(6) .068(6) .088(7) .013(5) .013(5) .005(5)
C16 .052(6) .062(5) .072(6) .022(5) .025(5) .009(5)
C21 .057(6) .051(5) .042(5) .024(4) .008(4) -.002(4)
C22 .066(6) .076(6) .051(5) .033(5) .016(5) .012(5)
C23 .084(8) .106(8) .056(6) .053(7) .016(6) .020(6)
C24 .125(10) .076(7) .072(7) .047(7) .042(7) .023(5)
C25 .087(8) .081(7) .087(7) .028(6) .029(7) .022(6)
C26 .067(7) .064(6) .071(6) .029(5) .018(5) .022(5)
C31 .050(5) .041(4) .064(5) .014(4) .021(5) -.002(4)
C32 .052(6) .058(5) .071(6) .009(5) .010(5) .012(5)
C33 .065(7) .089(7) .075(7) .014(6) .011(6) .000(6)
C34 .066(7) .079(7) .089(8) -.004(6) .027(6) -.004(6)
C35 .095(8) .056(6) .094(8) .017(6) .043(7) .023(5)
C36 .084(8) .061(6) .078(6) .022(5) .028(6) .019(5)
C41 .045(5) .059(5) .055(5) .007(4) .001(4) .010(4)
C42 .068(8) .172(11) .075(7) .055(7) .016(6) .026(7)
C43 .063(8) .244(15) .062(7) .059(9) -.003(6) .019(9)
C44 .091(9) .125(9) .061(7) .011(7) -.003(7) -.001(6)
C45 .061(7) .130(9) .076(7) .024(6) .004(6) -.001(6)
C46 .058(6) .089(7) .058(6) .025(5) -.009(5) -.001(5)
C51 .054(6) .076(6) .067(6) .026(5) .011(5) -.016(5)
C52 .047(6) .072(6) .097(8) .028(5) .005(5) -.009(6)
C53 .078(8) .091(8) .110(9) .032(6) -.009(7) -.017(7)
C54 .121(12) .184(15) .100(11) .098(11) .014(9) -.034(10)
C55 .121(12) .209(18) .094(11) .065(12) .026(10) -.038(10)
C56 .068(7) .145(10) .077(7) .050(7) .018(6) -.016(7)
C61 .095(8) .044(5) .067(6) .019(5) .035(6) .014(4)
C62 .093(8) .074(7) .126(9) .015(6) .071(7) .000(6)
C63 .165(15) .073(8) .174(16) .030(10) .127(12) .008(10)
C64 .25(2) .079(9) .099(11) .037(13) .083(13) .003(8)
C65 .198(16) .074(8) .095(10) .034(9) .001(10) -.014(7)
C66 .130(11) .077(7) .086(8) .042(7) .019(8) .003(6)
C71 .116(13) .40(3) .219(19) .116(17) -.048(13) -.18(2)
C72 .62(5) .124(12) .126(13) .069(19) .15(2) .060(11)
C73 .235(16) .133(10) .081(8) .130(11) .011(9) -.010(7)
C74 .184(12) .092(7) .053(6) .061(8) -.016(7) -.003(5)
C81 .100(11) .104(10) .32(2) .008(8) -.080(13) .026(12)
C82 .109(11) .101(9) .257(17) -.011(8) -.036(11) .095(10)
C83 .078(9) .120(10) .33(2) .060(8) .034(11) .066(12)
C84 .28(3) .37(3) .25(2) .12(2) .17(2) .04(2)
O1 .54(4) .37(3) .24(2) .14(2) .002(19) .108(18)
C91 .101(12) .120(12) .48(4) .017(10) .128(18) .078(18)

loop_
_atom_type_symbol
_atom_type_description
_atom_type_scat_dispersion_real
_atom_type_scat_dispersion_imag
_atom_type_scat_source
C C 0.0033 0.0016 'International Tables Vol C Tables 4.2.6.8 and 6.1.1.4'
H H 0.0000 0.0000 'International Tables Vol C Tables 4.2.6.8 and 6.1.1.4'
N N 0.0061 0.0033 'International Tables Vol C Tables 4.2.6.8 and 6.1.1.4'
O O 0.0106 0.0060 'International Tables Vol C Tables 4.2.6.8 and 6.1.1.4'
Cu Cu 0.3201 1.2651 'International Tables Vol C Tables 4.2.6.8 and 6.1.1.4'
Se Se -0.0929 2.2259 'International Tables Vol C Tables 4.2.6.8 and 6.1.1.4'

loop_
_geom_angle_atom_site_label_1
_geom_angle_atom_site_label_2
_geom_angle_atom_site_label_3
_geom_angle
C11 Se1 Cu2 105.4(2)
C11 Se1 Cu1 111.4(2)
Cu2 Se1 Cu1 69.85(4)
C21 Se2 Cu1 105.8(2)
C21 Se2 Cu4 110.5(2)
Cu1 Se2 Cu4 69.17(4)
C31 Se3 Cu4 109.0(2)
C31 Se3 Cu2 118.4(2)
Cu4 Se3 Cu2 69.93(4)
C41 Se4 Cu3 115.3(2)
C41 Se4 Cu2 108.6(3)
Cu3 Se4 Cu2 69.05(4)
C51 Se5 Cu4 107.6(3)
C51 Se5 Cu3 110.5(3)
Cu4 Se5 Cu3 70.80(5)
C61 Se6 Cu3 106.5(3)
C61 Se6 Cu1 104.3(3)
Cu3 Se6 Cu1 72.05(5)
Se2 Cu1 Se1 126.79(5)
Se2 Cu1 Se6 122.15(5)
Se1 Cu1 Se6 111.07(5)
Se2 Cu1 Cu4 55.93(4)
Se1 Cu1 Cu4 112.82(5)
Se6 Cu1 Cu4 104.11(5)
Se2 Cu1 Cu2 106.34(5)
Se1 Cu1 Cu2 55.02(4)
Se6 Cu1 Cu2 106.22(5)
Cu4 Cu1 Cu2 61.12(4)
Se2 Cu1 Cu3 111.32(5)
Se1 Cu1 Cu3 99.24(5)
Se6 Cu1 Cu3 53.68(4)
Cu4 Cu1 Cu3 60.65(4)
Cu2 Cu1 Cu3 58.77(4)
Se1 Cu2 Se4 122.19(5)
Se1 Cu2 Se3 133.61(5)
Se4 Cu2 Se3 104.19(5)
Se1 Cu2 Cu3 101.88(5)
Se4 Cu2 Cu3 54.57(4)
Se3 Cu2 Cu3 104.42(5)
Se1 Cu2 Cu1 55.13(4)
Se4 Cu2 Cu1 114.06(5)
Se3 Cu2 Cu1 107.16(5)
Cu3 Cu2 Cu1 62.08(4)
Se1 Cu2 Cu4 110.94(5)
Se4 Cu2 Cu4 100.95(5)
Se3 Cu2 Cu4 54.34(4)
Cu3 Cu2 Cu4 61.08(4)
Cu1 Cu2 Cu4 59.02(4)
Se4 Cu3 Se6 135.82(5)
Se4 Cu3 Se5 113.78(5)
Se6 Cu3 Se5 110.34(5)
Se4 Cu3 Cu2 56.38(4)
Se6 Cu3 Cu2 107.10(5)
Se5 Cu3 Cu2 108.64(5)
Se4 Cu3 Cu4 101.67(5)
Se6 Cu3 Cu4 102.25(5)
Se5 Cu3 Cu4 53.87(4)
Cu2 Cu3 Cu4 60.26(4)
Se4 Cu3 Cu1 112.99(5)
Se6 Cu3 Cu1 54.28(4)
Se5 Cu3 Cu1 101.68(5)
Cu2 Cu3 Cu1 59.15(4)
Cu4 Cu3 Cu1 57.85(4)
Se5 Cu4 Se3 119.21(5)
Se5 Cu4 Se2 121.80(5)
Se3 Cu4 Se2 118.97(5)
Se5 Cu4 Cu1 105.91(5)
Se3 Cu4 Cu1 109.14(5)
Se2 Cu4 Cu1 54.90(4)
Se5 Cu4 Cu2 108.49(5)
Se3 Cu4 Cu2 55.73(4)
Se2 Cu4 Cu2 104.45(5)
Cu1 Cu4 Cu2 59.86(4)
Se5 Cu4 Cu3 55.33(4)
Se3 Cu4 Cu3 103.54(5)
Se2 Cu4 Cu3 111.17(5)
Cu1 Cu4 Cu3 61.50(4)
Cu2 Cu4 Cu3 58.66(4)
C72 N1 C71 104.0(13)
C72 N1 C73 109.0(10)
C71 N1 C73 109.9(11)
C72 N1 C74 109.6(10)
C71 N1 C74 110.0(10)
C73 N1 C74 113.9(7)
C82 N2 C81 115.8(9)
C82 N2 C83 111.5(9)
C81 N2 C83 112.3(9)
C82 N2 C84 110.4(11)
C81 N2 C84 102.3(11)
C83 N2 C84 103.5(11)
C16 C11 C12 118.6(7)
C16 C11 Se1 123.7(6)
C12 C11 Se1 117.6(6)
C13 C12 C11 120.8(8)
C12 C13 C14 119.0(9)
C15 C14 C13 121.0(9)
C14 C15 C16 119.1(9)
C15 C16 C11 121.5(8)
C26 C21 C22 118.7(8)
C26 C21 Se2 124.1(6)
C22 C21 Se2 117.2(7)
C21 C22 C23 120.3(9)
C24 C23 C22 120.6(9)
C23 C24 C25 119.3(10)
C24 C25 C26 120.3(10)
C21 C26 C25 120.7(9)
C36 C31 C32 119.7(8)
C36 C31 Se3 119.0(7)
C32 C31 Se3 121.0(6)
C33 C32 C31 120.0(8)
C32 C33 C34 121.3(9)
C35 C34 C33 118.8(9)
C34 C35 C36 120.3(9)
C31 C36 C35 119.9(9)
C46 C41 C42 116.9(8)
C46 C41 Se4 124.6(6)
C42 C41 Se4 118.3(7)
C43 C42 C41 121.5(10)
C44 C43 C42 119.7(10)
C43 C44 C45 121.0(10)
C44 C45 C46 119.0(10)
C41 C46 C45 121.8(8)
C52 C51 C56 118.9(9)
C52 C51 Se5 124.9(7)
C56 C51 Se5 116.2(8)
C51 C52 C53 122.4(10)
C54 C53 C52 116.3(12)
C53 C54 C55 124.1(14)
C54 C55 C56 118.3(14)
C55 C56 C51 120.0(12)
C62 C61 C66 119.7(9)
C62 C61 Se6 120.2(9)
C66 C61 Se6 119.8(8)
C61 C62 C63 120.7(12)
C64 C63 C62 118.7(13)
C65 C64 C63 120.8(15)
C64 C65 C66 121.2(14)
C65 C66 C61 118.7(11)

loop_
_geom_bond_atom_site_label_1
_geom_bond_atom_site_label_2
_geom_bond_site_symmetry_2
_geom_bond_distance
_geom_bond_publ_flag
Se1 C11 . 1.923(7) y
Se1 Cu2 . 2.3844(14) y
Se1 Cu1 . 2.3875(14) y
Se2 C21 . 1.922(8) y
Se2 Cu1 . 2.3708(15) y
Se2 Cu4 . 2.4005(14) y
Se3 C31 . 1.936(8) y
Se3 Cu4 . 2.3927(14) y
Se3 Cu2 . 2.4337(15) y
Se4 C41 . 1.918(8) y
Se4 Cu3 . 2.3741(14) y
Se4 Cu2 . 2.4263(14) y
Se5 C51 . 1.920(9) y
Se5 Cu4 . 2.3848(14) y
Se5 Cu3 . 2.4283(14) y
Se6 C61 . 1.940(8) y
Se6 Cu3 . 2.3812(15) y
Se6 Cu1 . 2.3995(15) y
Cu1 Cu4 . 2.7086(15) y
Cu1 Cu2 . 2.7320(15) y
Cu1 Cu3 . 2.8116(16) y
Cu2 Cu3 . 2.7210(15) y
Cu2 Cu4 . 2.7663(15) y
Cu3 Cu4 . 2.7884(17) y
N1 C72 . 1.385(14) ?
N1 C71 . 1.394(14) ?
N1 C73 . 1.450(10) ?
N1 C74 . 1.467(9) ?
N2 C82 . 1.399(11) ?
N2 C81 . 1.423(12) ?
N2 C83 . 1.428(11) ?
N2 C84 . 1.444(16) ?
C11 C16 . 1.378(10) ?
C11 C12 . 1.389(10) ?
C12 C13 . 1.377(11) ?
C13 C14 . 1.386(12) ?
C14 C15 . 1.370(11) ?
C15 C16 . 1.374(10) ?
C21 C26 . 1.364(10) ?
C21 C22 . 1.372(10) ?
C22 C23 . 1.408(11) ?
C23 C24 . 1.339(12) ?
C24 C25 . 1.381(12) ?
C25 C26 . 1.391(11) ?
C31 C36 . 1.376(10) ?
C31 C32 . 1.380(10) ?
C32 C33 . 1.370(11) ?
C33 C34 . 1.379(12) ?
C34 C35 . 1.378(12) ?
C35 C36 . 1.393(11) ?
C41 C46 . 1.361(10) ?
C41 C42 . 1.386(11) ?
C42 C43 . 1.377(13) ?
C43 C44 . 1.342(13) ?
C44 C45 . 1.353(12) ?
C45 C46 . 1.391(11) ?
C51 C52 . 1.364(11) ?
C51 C56 . 1.406(12) ?
C52 C53 . 1.398(12) ?
C53 C54 . 1.368(15) ?
C54 C55 . 1.369(17) ?
C55 C56 . 1.385(15) ?
C61 C62 . 1.357(11) ?
C61 C66 . 1.386(12) ?
C62 C63 . 1.388(15) ?
C63 C64 . 1.368(18) ?
C64 C65 . 1.340(18) ?
C65 C66 . 1.377(13) ?
O1 C91 . 1.31(2) ?
